data_7203414
loop_
_publ_author_name
'Ayuk M. Ako'
'Valeriu Mereacre'
'Ian J. Hewitt'
'Rodolphe Cl\'erac'
'Lollita Lecren'
'Christopher E. Anson'
'Annie K. Powell'

_publ_section_title
;
 Enhancing single molecule magnet parameters. Synthesis, crystal
 structures and magnetic properties of mixed-valent
 Mn<small><sub>4</sub></small> SMMs
;
_journal_issue 26
_journal_name_full 'Journal of Materials Chemistry'
_journal_page_first 2579
_journal_paper_doi 10.1039/b604611h
_journal_volume 16
_journal_year 2006
_chemical_formula_sum 'C60 H88 Mn4 N4 O16'
_chemical_formula_weight 1341.10
_chemical_name_systematic
;
?
;
_space_group_IT_number 14
_symmetry_cell_setting monoclinic
_symmetry_space_group_name_Hall '-P 2yn'
_symmetry_space_group_name_H-M 'P 1 21/n 1'
_atom_sites_solution_hydrogens geom
_atom_sites_solution_primary direct
_atom_sites_solution_secondary difmap
_audit_creation_method SHELXL-97
_cell_angle_alpha 90.00
_cell_angle_beta 92.949(2)
_cell_angle_gamma 90.00
_cell_formula_units_Z 2
_cell_length_a 16.6894(14)
_cell_length_b 8.7360(7)
_cell_length_c 21.3378(18)
_cell_measurement_reflns_used 5621
_cell_measurement_temperature 100(2)
_cell_measurement_theta_max 27.81
_cell_measurement_theta_min 2.45
_cell_volume 3106.9(4)
_computing_cell_refinement 'SMART-NT 5.6 (Bruker AXS Inc., 2000)'
_computing_data_collection 'SMART-NT 5.6 (Bruker AXS Inc., 2000)'
_computing_data_reduction 'SAINT+ 6.0 (Bruker AXS Inc., 2000)'
_computing_molecular_graphics 'SHELXTL 5.1 (Bruker AXS Inc., 1997)'
_computing_publication_material 'SHELXTL 5.1 (Bruker AXS Inc., 1997)'
_computing_structure_refinement 'SHELXTL 5.1 (Bruker AXS Inc., 1997)'
_computing_structure_solution 'SHELXTL 5.1 (Bruker AXS Inc., 1997)'
_diffrn_ambient_temperature 100(2)
_diffrn_detector_area_resol_mean 8.333
_diffrn_measured_fraction_theta_full 0.997
_diffrn_measured_fraction_theta_max 0.929
_diffrn_measurement_device_type 'Bruker SMART Apex'
_diffrn_measurement_method 'CCD area detector'
_diffrn_radiation_monochromator graphite
_diffrn_radiation_source 'rotating anode'
_diffrn_radiation_type MoK\a
_diffrn_radiation_wavelength 0.71073
_diffrn_reflns_av_R_equivalents 0.0372
_diffrn_reflns_av_sigmaI/netI 0.0545
_diffrn_reflns_limit_h_max 22
_diffrn_reflns_limit_h_min -21
_diffrn_reflns_limit_k_max 11
_diffrn_reflns_limit_k_min -7
_diffrn_reflns_limit_l_max 28
_diffrn_reflns_limit_l_min -27
_diffrn_reflns_number 15182
_diffrn_reflns_theta_full 25.00
_diffrn_reflns_theta_max 28.03
_diffrn_reflns_theta_min 1.91
_exptl_absorpt_coefficient_mu 0.864
_exptl_absorpt_correction_T_max 0.862
_exptl_absorpt_correction_T_min 0.628
_exptl_absorpt_correction_type multi-scan
_exptl_absorpt_process_details 'SADABS (Bruker AXS Inc., 2000)'
_exptl_crystal_colour orange
_exptl_crystal_density_diffrn 1.434
_exptl_crystal_density_method 'not measured'
_exptl_crystal_description block
_exptl_crystal_F_000 1408
_exptl_crystal_size_max 0.28
_exptl_crystal_size_mid 0.24
_exptl_crystal_size_min 0.18
_refine_diff_density_max 0.796
_refine_diff_density_min -0.681
_refine_diff_density_rms 0.079
_refine_ls_extinction_method none
_refine_ls_goodness_of_fit_ref 1.012
_refine_ls_hydrogen_treatment mixed
_refine_ls_matrix_type full
_refine_ls_number_parameters 382
_refine_ls_number_reflns 6997
_refine_ls_number_restraints 0
_refine_ls_restrained_S_all 1.012
_refine_ls_R_factor_all 0.0559
_refine_ls_R_factor_gt 0.0416
_refine_ls_shift/su_max 0.000
_refine_ls_shift/su_mean 0.000
_refine_ls_structure_factor_coef Fsqd
_refine_ls_weighting_details 'calc w=1/[\s^2^(Fo^2^)+(0.0480P)^2^+0.0000P] where P=(Fo^2^+2Fc^2^)/3'
_refine_ls_weighting_scheme calc
_refine_ls_wR_factor_gt 0.0949
_refine_ls_wR_factor_ref 0.1001
_reflns_number_gt 5576
_reflns_number_total 6997
_reflns_threshold_expression >2sigma(I)
_cod_data_source_file b604611h.txt
_cod_data_source_block 197a
_cod_database_code 7203414

loop_
_symmetry_equiv_pos_as_xyz
'x, y, z'
'-x+1/2, y+1/2, -z+1/2'
'-x, -y, -z'
'x-1/2, -y-1/2, z-1/2'

loop_
_atom_site_label
_atom_site_type_symbol
_atom_site_fract_x
_atom_site_fract_y
_atom_site_fract_z
_atom_site_U_iso_or_equiv
_atom_site_adp_type
_atom_site_occupancy
_atom_site_symmetry_multiplicity
_atom_site_calc_flag
_atom_site_refinement_flags
_atom_site_disorder_assembly
_atom_site_disorder_group
Mn1 Mn 0.575614(19) 0.58075(4) 0.472215(15) 0.01413(9) Uani 1 1 d . . .
Mn2 Mn 0.42713(2) 0.45471(4) 0.377157(15) 0.01518(9) Uani 1 1 d . . .
N1 N 0.67101(11) 0.4488(2) 0.42131(8) 0.0167(4) Uani 1 1 d . . .
C1 C 0.63595(13) 0.2940(3) 0.41073(10) 0.0180(5) Uani 1 1 d . . .
H1A H 0.6786 0.2162 0.4179 0.022 Uiso 1 1 calc R . .
H1B H 0.6154 0.2855 0.3665 0.022 Uiso 1 1 calc R . .
C2 C 0.56770(13) 0.2605(3) 0.45385(10) 0.0180(5) Uani 1 1 d . . .
H2A H 0.5366 0.1710 0.4378 0.022 Uiso 1 1 calc R . .
H2B H 0.5901 0.2356 0.4965 0.022 Uiso 1 1 calc R . .
O1 O 0.51638(9) 0.39028(18) 0.45660(7) 0.0150(3) Uani 1 1 d . . .
C3 C 0.73863(13) 0.4550(3) 0.46828(10) 0.0195(5) Uani 1 1 d . . .
H3A H 0.7635 0.5579 0.4679 0.023 Uiso 1 1 calc R . .
H3B H 0.7798 0.3790 0.4576 0.023 Uiso 1 1 calc R . .
C4 C 0.71000(13) 0.4214(3) 0.53333(10) 0.0186(5) Uani 1 1 d . . .
H4A H 0.7042 0.3095 0.5387 0.022 Uiso 1 1 calc R . .
H4B H 0.7503 0.4587 0.5655 0.022 Uiso 1 1 calc R . .
O2 O 0.63588(9) 0.49326(19) 0.54175(7) 0.0164(3) Uani 1 1 d . . .
C5 C 0.69110(14) 0.5237(3) 0.36175(10) 0.0196(5) Uani 1 1 d . . .
H5A H 0.7089 0.6296 0.3713 0.024 Uiso 1 1 calc R . .
H5B H 0.6415 0.5305 0.3343 0.024 Uiso 1 1 calc R . .
C6 C 0.75565(14) 0.4451(3) 0.32507(11) 0.0218(5) Uani 1 1 d . . .
H6A H 0.8059 0.4383 0.3517 0.026 Uiso 1 1 calc R . .
H6B H 0.7382 0.3397 0.3142 0.026 Uiso 1 1 calc R . .
C7 C 0.77151(15) 0.5328(3) 0.26523(11) 0.0253(6) Uani 1 1 d . . .
H7A H 0.7212 0.5383 0.2386 0.030 Uiso 1 1 calc R . .
H7B H 0.7878 0.6388 0.2763 0.030 Uiso 1 1 calc R . .
C8 C 0.83655(16) 0.4589(3) 0.22802(12) 0.0311(6) Uani 1 1 d . . .
H8A H 0.8449 0.5198 0.1903 0.047 Uiso 1 1 calc R . .
H8B H 0.8200 0.3551 0.2158 0.047 Uiso 1 1 calc R . .
H8C H 0.8867 0.4544 0.2540 0.047 Uiso 1 1 calc R . .
N2 N 0.39552(11) 0.6720(2) 0.30991(8) 0.0170(4) Uani 1 1 d . . .
C9 C 0.42168(13) 0.8088(3) 0.34631(10) 0.0200(5) Uani 1 1 d . . .
H9A H 0.3851 0.8255 0.3808 0.024 Uiso 1 1 calc R . .
H9B H 0.4188 0.8999 0.3187 0.024 Uiso 1 1 calc R . .
C10 C 0.50719(13) 0.7896(3) 0.37365(10) 0.0194(5) Uani 1 1 d . . .
H10A H 0.5457 0.7990 0.3401 0.023 Uiso 1 1 calc R . .
H10B H 0.5196 0.8699 0.4054 0.023 Uiso 1 1 calc R . .
O3 O 0.51355(9) 0.64326(19) 0.40164(7) 0.0175(3) Uani 1 1 d . . .
C11 C 0.30693(13) 0.6676(3) 0.30083(11) 0.0199(5) Uani 1 1 d . . .
H11A H 0.2892 0.7450 0.2692 0.024 Uiso 1 1 calc R . .
H11B H 0.2826 0.6937 0.3408 0.024 Uiso 1 1 calc R . .
C12 C 0.27840(14) 0.5119(3) 0.27945(11) 0.0218(5) Uani 1 1 d . . .
H12A H 0.2190 0.5101 0.2757 0.026 Uiso 1 1 calc R . .
H12B H 0.2988 0.4888 0.2377 0.026 Uiso 1 1 calc R . .
O4 O 0.30681(10) 0.3995(2) 0.32397(7) 0.0200(4) Uani 1 1 d . . .
H4 H 0.3280(17) 0.336(4) 0.3055(13) 0.030 Uiso 1 1 d . . .
C13 C 0.43565(14) 0.6571(3) 0.25005(10) 0.0212(5) Uani 1 1 d . . .
H13A H 0.4769 0.5838 0.2451 0.025 Uiso 1 1 calc R . .
C14 C 0.40818(15) 0.7645(3) 0.19635(11) 0.0277(6) Uani 1 1 d . . .
H14A H 0.3514 0.7433 0.1836 0.033 Uiso 1 1 calc R . .
H14B H 0.4122 0.8721 0.2107 0.033 Uiso 1 1 calc R . .
C15 C 0.46041(16) 0.7411(3) 0.14041(11) 0.0319(6) Uani 1 1 d . . .
H15A H 0.5124 0.7937 0.1490 0.038 Uiso 1 1 calc R . .
H15B H 0.4715 0.6304 0.1359 0.038 Uiso 1 1 calc R . .
C16 C 0.42220(19) 0.8009(4) 0.07891(12) 0.0427(8) Uani 1 1 d . . .
H16A H 0.4585 0.7827 0.0450 0.064 Uiso 1 1 calc R . .
H16B H 0.4122 0.9110 0.0826 0.064 Uiso 1 1 calc R . .
H16C H 0.3713 0.7476 0.0695 0.064 Uiso 1 1 calc R . .
O5 O 0.36906(9) 0.22585(19) 0.51685(7) 0.0188(3) Uani 1 1 d . . .
O6 O 0.38227(9) 0.1987(2) 0.41302(7) 0.0209(4) Uani 1 1 d . . .
C17 C 0.34872(13) 0.1703(3) 0.46176(10) 0.0174(5) Uani 1 1 d . . .
C18 C 0.27773(13) 0.0646(3) 0.46054(10) 0.0182(5) Uani 1 1 d . . .
C19 C 0.23917(14) 0.0301(3) 0.51464(12) 0.0244(5) Uani 1 1 d . . .
H19A H 0.2597 0.0682 0.5540 0.029 Uiso 1 1 calc R . .
C20 C 0.17045(15) -0.0602(3) 0.51169(12) 0.0289(6) Uani 1 1 d . . .
H20A H 0.1443 -0.0840 0.5490 0.035 Uiso 1 1 calc R . .
C21 C 0.14003(15) -0.1153(3) 0.45438(12) 0.0290(6) Uani 1 1 d . . .
H21A H 0.0928 -0.1763 0.4524 0.035 Uiso 1 1 calc R . .
C22 C 0.17850(15) -0.0816(3) 0.40007(12) 0.0269(6) Uani 1 1 d . . .
H22A H 0.1580 -0.1204 0.3608 0.032 Uiso 1 1 calc R . .
C23 C 0.24678(14) 0.0086(3) 0.40297(11) 0.0233(5) Uani 1 1 d . . .
H23A H 0.2727 0.0325 0.3656 0.028 Uiso 1 1 calc R . .
O7 O 0.48684(9) 0.3370(2) 0.30692(7) 0.0200(4) Uani 1 1 d . . .
O8 O 0.38807(10) 0.2133(2) 0.25253(7) 0.0250(4) Uani 1 1 d . . .
C24 C 0.45760(14) 0.2662(3) 0.25901(10) 0.0192(5) Uani 1 1 d . . .
C25 C 0.51077(14) 0.2534(3) 0.20415(10) 0.0214(5) Uani 1 1 d . . .
C26 C 0.57781(15) 0.3450(4) 0.20104(11) 0.0306(6) Uani 1 1 d . . .
H26A H 0.5926 0.4112 0.2350 0.037 Uiso 1 1 calc R . .
C27 C 0.62375(15) 0.3411(4) 0.14861(12) 0.0345(7) Uani 1 1 d . . .
H27A H 0.6692 0.4061 0.1465 0.041 Uiso 1 1 calc R . .
C28 C 0.60362(16) 0.2431(3) 0.09957(12) 0.0311(6) Uani 1 1 d . . .
H28A H 0.6350 0.2402 0.0637 0.037 Uiso 1 1 calc R . .
C29 C 0.53774(18) 0.1498(3) 0.10310(12) 0.0345(7) Uani 1 1 d . . .
H29A H 0.5245 0.0800 0.0700 0.041 Uiso 1 1 calc R . .
C30 C 0.49038(17) 0.1566(3) 0.15470(11) 0.0301(6) Uani 1 1 d . . .
H30A H 0.4438 0.0944 0.1560 0.036 Uiso 1 1 calc R . .

loop_
_atom_site_aniso_label
_atom_site_aniso_U_11
_atom_site_aniso_U_22
_atom_site_aniso_U_33
_atom_site_aniso_U_23
_atom_site_aniso_U_13
_atom_site_aniso_U_12
Mn1 0.01631(17) 0.01522(18) 0.01069(16) 0.00020(14) -0.00076(12) -0.00072(14)
Mn2 0.01769(17) 0.01669(19) 0.01103(16) -0.00034(14) -0.00043(13) -0.00015(14)
N1 0.0193(9) 0.0186(11) 0.0122(9) -0.0004(8) 0.0003(7) -0.0009(8)
C1 0.0207(11) 0.0178(12) 0.0154(11) -0.0015(9) -0.0006(9) 0.0020(10)
C2 0.0199(11) 0.0154(12) 0.0185(11) -0.0006(9) -0.0004(9) 0.0017(9)
O1 0.0171(7) 0.0146(8) 0.0133(7) -0.0004(6) 0.0004(6) 0.0002(6)
C3 0.0186(11) 0.0248(13) 0.0154(11) -0.0005(10) 0.0020(9) 0.0004(10)
C4 0.0169(10) 0.0229(13) 0.0158(11) 0.0014(10) -0.0012(9) 0.0026(10)
O2 0.0173(7) 0.0199(9) 0.0118(7) 0.0014(7) 0.0000(6) 0.0022(7)
C5 0.0237(11) 0.0207(13) 0.0146(11) 0.0003(10) 0.0024(9) 0.0003(10)
C6 0.0222(11) 0.0247(14) 0.0191(11) -0.0001(10) 0.0051(9) 0.0002(10)
C7 0.0303(13) 0.0274(14) 0.0186(12) -0.0001(11) 0.0062(10) -0.0031(11)
C8 0.0377(14) 0.0313(16) 0.0255(13) -0.0014(12) 0.0134(12) -0.0042(12)
N2 0.0187(9) 0.0186(10) 0.0136(9) -0.0003(8) -0.0002(7) -0.0011(8)
C9 0.0260(12) 0.0164(12) 0.0172(11) 0.0008(10) -0.0030(9) 0.0013(10)
C10 0.0247(12) 0.0172(12) 0.0158(11) 0.0033(10) -0.0047(9) -0.0035(10)
O3 0.0207(8) 0.0169(9) 0.0143(7) 0.0025(7) -0.0031(6) -0.0008(7)
C11 0.0223(11) 0.0201(13) 0.0169(11) 0.0030(10) -0.0023(9) 0.0026(10)
C12 0.0230(12) 0.0229(13) 0.0188(11) 0.0040(10) -0.0052(9) -0.0003(10)
O4 0.0234(9) 0.0192(9) 0.0173(8) 0.0015(7) -0.0010(7) 0.0014(7)
C13 0.0243(12) 0.0238(13) 0.0155(11) 0.0023(10) 0.0021(9) 0.0041(10)
C14 0.0364(14) 0.0254(14) 0.0213(12) 0.0045(11) 0.0024(11) 0.0004(12)
C15 0.0441(15) 0.0322(16) 0.0197(12) 0.0023(12) 0.0045(11) -0.0049(13)
C16 0.0598(19) 0.0435(19) 0.0247(14) 0.0005(14) 0.0015(13) -0.0150(16)
O5 0.0228(8) 0.0183(9) 0.0148(8) 0.0000(7) -0.0022(6) -0.0045(7)
O6 0.0231(8) 0.0226(9) 0.0170(8) -0.0001(7) 0.0010(7) -0.0018(7)
C17 0.0187(10) 0.0157(12) 0.0176(11) -0.0009(9) -0.0021(9) 0.0026(9)
C18 0.0205(11) 0.0150(12) 0.0189(11) -0.0003(9) -0.0018(9) 0.0009(9)
C19 0.0276(12) 0.0221(14) 0.0229(12) 0.0009(11) -0.0035(10) 0.0015(11)
C20 0.0285(13) 0.0310(16) 0.0276(13) 0.0043(12) 0.0038(11) -0.0033(12)
C21 0.0227(12) 0.0261(15) 0.0377(15) 0.0013(12) -0.0031(11) -0.0036(11)
C22 0.0272(12) 0.0251(14) 0.0277(13) -0.0026(11) -0.0049(11) 0.0010(11)
C23 0.0241(12) 0.0233(14) 0.0222(12) 0.0003(11) -0.0018(10) 0.0026(11)
O7 0.0240(8) 0.0229(9) 0.0129(7) -0.0021(7) -0.0009(6) 0.0024(7)
O8 0.0254(9) 0.0270(10) 0.0225(9) -0.0076(8) 0.0002(7) -0.0024(8)
C24 0.0265(12) 0.0152(12) 0.0156(11) 0.0000(9) -0.0005(9) 0.0054(10)
C25 0.0269(12) 0.0219(13) 0.0150(11) 0.0009(10) -0.0015(9) 0.0069(10)
C26 0.0273(13) 0.0441(18) 0.0201(12) -0.0068(12) -0.0018(10) 0.0018(13)
C27 0.0249(13) 0.054(2) 0.0249(13) -0.0017(13) 0.0021(11) -0.0006(13)
C28 0.0355(14) 0.0365(17) 0.0218(13) 0.0001(12) 0.0070(11) 0.0096(13)
C29 0.0536(17) 0.0276(15) 0.0225(13) -0.0065(12) 0.0049(12) 0.0041(14)
C30 0.0431(15) 0.0239(14) 0.0236(13) 0.0000(11) 0.0044(11) 0.0004(12)

loop_
_atom_type_symbol
_atom_type_description
_atom_type_scat_dispersion_real
_atom_type_scat_dispersion_imag
_atom_type_scat_source
C C 0.0033 0.0016 'International Tables Vol C Tables 4.2.6.8 and 6.1.1.4'
H H 0.0000 0.0000 'International Tables Vol C Tables 4.2.6.8 and 6.1.1.4'
N N 0.0061 0.0033 'International Tables Vol C Tables 4.2.6.8 and 6.1.1.4'
O O 0.0106 0.0060 'International Tables Vol C Tables 4.2.6.8 and 6.1.1.4'
Mn Mn 0.3368 0.7283 'International Tables Vol C Tables 4.2.6.8 and 6.1.1.4'

loop_
_geom_angle_atom_site_label_1
_geom_angle_atom_site_label_2
_geom_angle_atom_site_label_3
_geom_angle
_geom_angle_site_symmetry_1
_geom_angle_site_symmetry_3
_geom_angle_publ_flag
O3 Mn1 O2 173.41(7) . . ?
O3 Mn1 O5 94.79(7) . 3_666 ?
O2 Mn1 O5 91.54(7) . 3_666 ?
O3 Mn1 O1 81.76(7) . . ?
O2 Mn1 O1 91.91(7) . . ?
O5 Mn1 O1 176.54(6) 3_666 . ?
O3 Mn1 O1 98.26(6) . 3_666 ?
O2 Mn1 O1 82.51(6) . 3_666 ?
O5 Mn1 O1 99.20(6) 3_666 3_666 ?
O1 Mn1 O1 81.54(6) . 3_666 ?
O3 Mn1 N1 97.79(7) . . ?
O2 Mn1 N1 79.36(6) . . ?
O5 Mn1 N1 99.10(7) 3_666 . ?
O1 Mn1 N1 81.27(6) . . ?
O1 Mn1 N1 154.48(6) 3_666 . ?
O7 Mn2 O2 163.09(7) . 3_666 ?
O7 Mn2 O3 101.69(6) . . ?
O2 Mn2 O3 89.57(6) 3_666 . ?
O7 Mn2 O1 95.39(6) . . ?
O2 Mn2 O1 77.15(5) 3_666 . ?
O3 Mn2 O1 67.48(6) . . ?
O7 Mn2 O4 88.84(6) . . ?
O2 Mn2 O4 89.46(6) 3_666 . ?
O3 Mn2 O4 143.58(6) . . ?
O1 Mn2 O4 146.86(6) . . ?
O7 Mn2 N2 93.30(6) . . ?
O2 Mn2 N2 102.33(6) 3_666 . ?
O3 Mn2 N2 71.27(6) . . ?
O1 Mn2 N2 138.74(6) . . ?
O4 Mn2 N2 73.41(6) . . ?
O7 Mn2 O6 86.63(6) . . ?
O2 Mn2 O6 76.83(6) 3_666 . ?
O3 Mn2 O6 142.26(5) . . ?
O1 Mn2 O6 75.16(5) . . ?
O4 Mn2 O6 72.29(6) . . ?
N2 Mn2 O6 145.70(6) . . ?
C3 N1 C5 111.59(17) . . ?
C3 N1 C1 114.79(19) . . ?
C5 N1 C1 112.08(17) . . ?
C3 N1 Mn1 100.74(13) . . ?
C5 N1 Mn1 112.24(14) . . ?
C1 N1 Mn1 104.64(12) . . ?
N1 C1 C2 112.48(18) . . ?
N1 C1 H1A 109.1 . . ?
C2 C1 H1A 109.1 . . ?
N1 C1 H1B 109.1 . . ?
C2 C1 H1B 109.1 . . ?
H1A C1 H1B 107.8 . . ?
O1 C2 C1 109.91(18) . . ?
O1 C2 H2A 109.7 . . ?
C1 C2 H2A 109.7 . . ?
O1 C2 H2B 109.7 . . ?
C1 C2 H2B 109.7 . . ?
H2A C2 H2B 108.2 . . ?
C2 O1 Mn1 112.63(12) . . ?
C2 O1 Mn1 123.72(13) . 3_666 ?
Mn1 O1 Mn1 98.46(6) . 3_666 ?
C2 O1 Mn2 122.67(13) . . ?
Mn1 O1 Mn2 102.88(7) . . ?
Mn1 O1 Mn2 91.85(5) 3_666 . ?
N1 C3 C4 110.41(18) . . ?
N1 C3 H3A 109.6 . . ?
C4 C3 H3A 109.6 . . ?
N1 C3 H3B 109.6 . . ?
C4 C3 H3B 109.6 . . ?
H3A C3 H3B 108.1 . . ?
O2 C4 C3 110.50(18) . . ?
O2 C4 H4A 109.5 . . ?
C3 C4 H4A 109.5 . . ?
O2 C4 H4B 109.5 . . ?
C3 C4 H4B 109.5 . . ?
H4A C4 H4B 108.1 . . ?
C4 O2 Mn1 120.72(12) . . ?
C4 O2 Mn2 132.55(13) . 3_666 ?
Mn1 O2 Mn2 106.56(7) . 3_666 ?
N1 C5 C6 115.9(2) . . ?
N1 C5 H5A 108.3 . . ?
C6 C5 H5A 108.3 . . ?
N1 C5 H5B 108.3 . . ?
C6 C5 H5B 108.3 . . ?
H5A C5 H5B 107.4 . . ?
C7 C6 C5 111.2(2) . . ?
C7 C6 H6A 109.4 . . ?
C5 C6 H6A 109.4 . . ?
C7 C6 H6B 109.4 . . ?
C5 C6 H6B 109.4 . . ?
H6A C6 H6B 108.0 . . ?
C8 C7 C6 112.5(2) . . ?
C8 C7 H7A 109.1 . . ?
C6 C7 H7A 109.1 . . ?
C8 C7 H7B 109.1 . . ?
C6 C7 H7B 109.1 . . ?
H7A C7 H7B 107.8 . . ?
C7 C8 H8A 109.5 . . ?
C7 C8 H8B 109.5 . . ?
H8A C8 H8B 109.5 . . ?
C7 C8 H8C 109.5 . . ?
H8A C8 H8C 109.5 . . ?
H8B C8 H8C 109.5 . . ?
C13 N2 C9 112.98(18) . . ?
C13 N2 C11 112.22(17) . . ?
C9 N2 C11 110.81(18) . . ?
C13 N2 Mn2 110.39(14) . . ?
C9 N2 Mn2 105.83(13) . . ?
C11 N2 Mn2 104.05(13) . . ?
N2 C9 C10 110.96(19) . . ?
N2 C9 H9A 109.4 . . ?
C10 C9 H9A 109.4 . . ?
N2 C9 H9B 109.4 . . ?
C10 C9 H9B 109.4 . . ?
H9A C9 H9B 108.0 . . ?
O3 C10 C9 108.06(19) . . ?
O3 C10 H10A 110.1 . . ?
C9 C10 H10A 110.1 . . ?
O3 C10 H10B 110.1 . . ?
C9 C10 H10B 110.1 . . ?
H10A C10 H10B 108.4 . . ?
C10 O3 Mn1 129.26(14) . . ?
C10 O3 Mn2 122.34(12) . . ?
Mn1 O3 Mn2 107.34(7) . . ?
N2 C11 C12 111.17(19) . . ?
N2 C11 H11A 109.4 . . ?
C12 C11 H11A 109.4 . . ?
N2 C11 H11B 109.4 . . ?
C12 C11 H11B 109.4 . . ?
H11A C11 H11B 108.0 . . ?
O4 C12 C11 109.29(18) . . ?
O4 C12 H12A 109.8 . . ?
C11 C12 H12A 109.8 . . ?
O4 C12 H12B 109.8 . . ?
C11 C12 H12B 109.8 . . ?
H12A C12 H12B 108.3 . . ?
C12 O4 Mn2 115.73(13) . . ?
C12 O4 H4 107(2) . . ?
Mn2 O4 H4 89(2) . . ?
N2 C13 C14 117.4(2) . . ?
N2 C13 H13A 121.3 . . ?
C14 C13 H13A 121.3 . . ?
C15 C14 C13 110.0(2) . . ?
C15 C14 H14A 109.7 . . ?
C13 C14 H14A 109.7 . . ?
C15 C14 H14B 109.7 . . ?
C13 C14 H14B 109.7 . . ?
H14A C14 H14B 108.2 . . ?
C16 C15 C14 113.4(2) . . ?
C16 C15 H15A 108.9 . . ?
C14 C15 H15A 108.9 . . ?
C16 C15 H15B 108.9 . . ?
C14 C15 H15B 108.9 . . ?
H15A C15 H15B 107.7 . . ?
C15 C16 H16A 109.5 . . ?
C15 C16 H16B 109.5 . . ?
H16A C16 H16B 109.5 . . ?
C15 C16 H16C 109.5 . . ?
H16A C16 H16C 109.5 . . ?
H16B C16 H16C 109.5 . . ?
C17 O5 Mn1 122.40(15) . 3_666 ?
C17 O6 Mn2 126.66(15) . . ?
O6 C17 O5 125.4(2) . . ?
O6 C17 C18 120.1(2) . . ?
O5 C17 C18 114.47(19) . . ?
C19 C18 C23 119.4(2) . . ?
C19 C18 C17 121.3(2) . . ?
C23 C18 C17 119.1(2) . . ?
C18 C19 C20 120.3(2) . . ?
C18 C19 H19A 119.9 . . ?
C20 C19 H19A 119.9 . . ?
C21 C20 C19 120.1(2) . . ?
C21 C20 H20A 120.0 . . ?
C19 C20 H20A 120.0 . . ?
C20 C21 C22 120.0(2) . . ?
C20 C21 H21A 120.0 . . ?
C22 C21 H21A 120.0 . . ?
C23 C22 C21 120.0(2) . . ?
C23 C22 H22A 120.0 . . ?
C21 C22 H22A 120.0 . . ?
C22 C23 C18 120.3(2) . . ?
C22 C23 H23A 119.8 . . ?
C18 C23 H23A 119.8 . . ?
C24 O7 Mn2 129.27(14) . . ?
O8 C24 O7 125.8(2) . . ?
O8 C24 C25 117.8(2) . . ?
O7 C24 C25 116.3(2) . . ?
C26 C25 C30 119.1(2) . . ?
C26 C25 C24 120.3(2) . . ?
C30 C25 C24 120.4(2) . . ?
C25 C26 C27 120.5(2) . . ?
C25 C26 H26A 119.8 . . ?
C27 C26 H26A 119.8 . . ?
C28 C27 C26 120.2(3) . . ?
C28 C27 H27A 119.9 . . ?
C26 C27 H27A 119.9 . . ?
C29 C28 C27 119.4(2) . . ?
C29 C28 H28A 120.3 . . ?
C27 C28 H28A 120.3 . . ?
C28 C29 C30 120.5(3) . . ?
C28 C29 H29A 119.8 . . ?
C30 C29 H29A 119.8 . . ?
C25 C30 C29 120.3(3) . . ?
C25 C30 H30A 119.9 . . ?
C29 C30 H30A 119.9 . . ?

loop_
_geom_bond_atom_site_label_1
_geom_bond_atom_site_label_2
_geom_bond_distance
_geom_bond_site_symmetry_2
_geom_bond_publ_flag
Mn1 O3 1.8651(15) . ?
Mn1 O2 1.9088(15) . ?
Mn1 O5 1.9337(17) 3_666 ?
Mn1 O1 1.9552(16) . ?
Mn1 O1 2.2290(15) 3_666 ?
Mn1 N1 2.2848(19) . ?
Mn2 O7 2.1094(16) . ?
Mn2 O2 2.1198(15) 3_666 ?
Mn2 O3 2.2336(16) . ?
Mn2 O1 2.2692(15) . ?
Mn2 O4 2.3060(17) . ?
Mn2 N2 2.4213(19) . ?
Mn2 O6 2.4912(17) . ?
N1 C3 1.471(3) . ?
N1 C5 1.483(3) . ?
N1 C1 1.487(3) . ?
C1 C2 1.529(3) . ?
C1 H1A 0.9900 . ?
C1 H1B 0.9900 . ?
C2 O1 1.424(3) . ?
C2 H2A 0.9900 . ?
C2 H2B 0.9900 . ?
O1 Mn1 2.2290(15) 3_666 ?
C3 C4 1.520(3) . ?
C3 H3A 0.9900 . ?
C3 H3B 0.9900 . ?
C4 O2 1.407(3) . ?
C4 H4A 0.9900 . ?
C4 H4B 0.9900 . ?
O2 Mn2 2.1198(15) 3_666 ?
C5 C6 1.527(3) . ?
C5 H5A 0.9900 . ?
C5 H5B 0.9900 . ?
C6 C7 1.524(3) . ?
C6 H6A 0.9900 . ?
C6 H6B 0.9900 . ?
C7 C8 1.521(3) . ?
C7 H7A 0.9900 . ?
C7 H7B 0.9900 . ?
C8 H8A 0.9800 . ?
C8 H8B 0.9800 . ?
C8 H8C 0.9800 . ?
N2 C13 1.478(3) . ?
N2 C9 1.479(3) . ?
N2 C11 1.482(3) . ?
C9 C10 1.523(3) . ?
C9 H9A 0.9900 . ?
C9 H9B 0.9900 . ?
C10 O3 1.413(3) . ?
C10 H10A 0.9900 . ?
C10 H10B 0.9900 . ?
C11 C12 1.504(3) . ?
C11 H11A 0.9900 . ?
C11 H11B 0.9900 . ?
C12 O4 1.430(3) . ?
C12 H12A 0.9900 . ?
C12 H12B 0.9900 . ?
O4 H4 0.77(3) . ?
C13 C14 1.533(3) . ?
C13 H13A 0.9500 . ?
C14 C15 1.528(3) . ?
C14 H14A 0.9900 . ?
C14 H14B 0.9900 . ?
C15 C16 1.522(4) . ?
C15 H15A 0.9900 . ?
C15 H15B 0.9900 . ?
C16 H16A 0.9800 . ?
C16 H16B 0.9800 . ?
C16 H16C 0.9800 . ?
O5 C17 1.300(3) . ?
O5 Mn1 1.9337(16) 3_666 ?
O6 C17 1.231(3) . ?
C17 C18 1.501(3) . ?
C18 C19 1.384(3) . ?
C18 C23 1.396(3) . ?
C19 C20 1.391(3) . ?
C19 H19A 0.9500 . ?
C20 C21 1.386(4) . ?
C20 H20A 0.9500 . ?
C21 C22 1.385(4) . ?
C21 H21A 0.9500 . ?
C22 C23 1.384(3) . ?
C22 H22A 0.9500 . ?
C23 H23A 0.9500 . ?
O7 C24 1.271(3) . ?
O8 C24 1.250(3) . ?
C24 C25 1.509(3) . ?
C25 C26 1.380(4) . ?
C25 C30 1.381(3) . ?
C26 C27 1.389(3) . ?
C26 H26A 0.9500 . ?
C27 C28 1.380(4) . ?
C27 H27A 0.9500 . ?
C28 C29 1.374(4) . ?
C28 H28A 0.9500 . ?
C29 C30 1.389(4) . ?
C29 H29A 0.9500 . ?
C30 H30A 0.9500 . ?

loop_
_geom_hbond_atom_site_label_D
_geom_hbond_atom_site_label_H
_geom_hbond_atom_site_label_A
_geom_hbond_distance_DH
_geom_hbond_distance_HA
_geom_hbond_distance_DA
_geom_hbond_angle_DHA
_geom_hbond_site_symmetry_A
O4 H4 O8 0.77(3) 1.89(3) 2.650(2) 169(3) .
